data_1556331
loop_
_publ_author_name
'Clowes, Lucy'
'Walton, Mark'
'Redshaw, Carl'
'Chao, Yimin'
'Walton, Alex'
'Elo, Pertti'
'Sumerin, Victor'
'Hughes, David L.'

_publ_section_title
;
 Vanadium(iii) phenoxyimine complexes for ethylene or \e-caprolactone
 polymerization: mononuclear versus binuclear pre-catalysts
;
_journal_issue 1
_journal_name_full 'Catal. Sci. Technol.'
_journal_page_first 152
_journal_paper_doi 10.1039/C2CY20571H
_journal_volume 3
_journal_year 2013
_chemical_formula_moiety 'C60 H86 Cl4 N2 O6 V2'
_chemical_formula_structural '[{V Cl2 (thf)2}2 (OC6H2-4,6-bis-tBu,-2-CHNC6H4CH2-)2]'
_chemical_formula_sum 'C60 H86 Cl4 N2 O6 V2'
_chemical_formula_weight 1174.99
_chemical_name_common 'Compound 5'
_space_group_IT_number 61
_space_group_name_Hall '-P 2ac 2ab'
_space_group_name_H-M_alt 'P b c a'
_symmetry_cell_setting orthorhombic
_symmetry_space_group_name_H-M 'P b c a'
_atom_sites_solution_hydrogens geom
_atom_sites_solution_primary direct
_atom_sites_solution_secondary difmap
_audit_creation_method 'SHELXL-97 and CrysAlisPro RED'
_cell_angle_alpha 90.00
_cell_angle_beta 90.00
_cell_angle_gamma 90.00
_cell_formula_units_Z 4
_cell_length_a 15.4851(3)
_cell_length_b 12.3449(2)
_cell_length_c 33.0323(6)
_cell_measurement_temperature 140(1)
_cell_volume 6314.5(2)
_computing_cell_refinement
;
CrysAlisPro RED, Oxford Diffraction Ltd., Version 1.171.32.24
;
_computing_data_collection
;
CrysAlisPro CCD, Oxford Diffraction Ltd., Version 1.171.32.24
;
_computing_data_reduction
;
CrysAlisPro RED, Oxford Diffraction Ltd., Version 1.171.32.24
;
_computing_molecular_graphics 'ORTEP (Johnson, 1976 and Farrugia, 1997)'
_computing_publication_material 'SHELXL-97 (Sheldrick, 2008) and WINGX (Farrugia, 1999)'
_computing_structure_refinement 'SHELXL-97 (Sheldrick, 2008)'
_computing_structure_solution 'SHELXS-97 (Sheldrick, 2008)'
_diffrn_ambient_temperature 140(1)
_diffrn_detector_area_resol_mean 16.0050
_diffrn_measured_fraction_theta_full 0.998
_diffrn_measured_fraction_theta_max 0.998
_diffrn_measurement_device_type 'Oxford Diffraction Xcalibur 3/CCD'
_diffrn_measurement_method 'Thin slice \f and \w scans'
_diffrn_radiation_monochromator graphite
_diffrn_radiation_source 'Enhance (Mo) X-ray Source'
_diffrn_radiation_type Mo-K\a
_diffrn_radiation_wavelength 0.71073
_diffrn_reflns_av_R_equivalents 0.0724
_diffrn_reflns_av_sigmaI/netI 0.0350
_diffrn_reflns_limit_h_max 18
_diffrn_reflns_limit_h_min -18
_diffrn_reflns_limit_k_max 14
_diffrn_reflns_limit_k_min -14
_diffrn_reflns_limit_l_max 39
_diffrn_reflns_limit_l_min -39
_diffrn_reflns_number 104961
_diffrn_reflns_theta_full 25.00
_diffrn_reflns_theta_max 25.00
_diffrn_reflns_theta_min 3.11
_exptl_absorpt_coefficient_mu 0.512
_exptl_absorpt_correction_T_max 1.020
_exptl_absorpt_correction_T_min 0.982
_exptl_absorpt_correction_type multi-scan
_exptl_absorpt_process_details
;
CrysAlisPro RED, Oxford Diffraction Ltd., Version 1.171.32.24
Empirical absorption correction using spherical harmonics,
implemented in SCALE3 ABSPACK scaling algorithm.
;
_exptl_crystal_colour red
_exptl_crystal_density_diffrn 1.236
_exptl_crystal_density_method 'not measured'
_exptl_crystal_description plate
_exptl_crystal_F_000 2488
_exptl_crystal_size_max 0.43
_exptl_crystal_size_mid 0.41
_exptl_crystal_size_min 0.09
_refine_diff_density_max 0.393
_refine_diff_density_min -0.312
_refine_diff_density_rms 0.053
_refine_ls_extinction_method none
_refine_ls_goodness_of_fit_ref 1.199
_refine_ls_hydrogen_treatment constr
_refine_ls_matrix_type full
_refine_ls_number_parameters 339
_refine_ls_number_reflns 5557
_refine_ls_number_restraints 0
_refine_ls_restrained_S_all 1.199
_refine_ls_R_factor_all 0.0867
_refine_ls_R_factor_gt 0.0612
_refine_ls_shift/su_max 0.001
_refine_ls_shift/su_mean 0.000
_refine_ls_structure_factor_coef Fsqd
_refine_ls_weighting_details 'calc w=1/[\s^2^(Fo^2^)+(0.0358P)^2^+7.2289P] where P=(Fo^2^+2Fc^2^)/3'
_refine_ls_weighting_scheme calc
_refine_ls_wR_factor_gt 0.1045
_refine_ls_wR_factor_ref 0.1129
_reflns_number_gt 4572
_reflns_number_total 5557
_reflns_threshold_expression I>2sigma(I)
_cod_data_source_file c2cy20571h.txt
_cod_data_source_block lucy3a
_cod_depositor_comments
;
The following automatic conversions were performed:

data item '_symmetry_cell_setting' value 'Orthorhombic' was changed
to 'orthorhombic' in accordance with the
/home/saulius/struct/COD-crude-data/automatic-downloads/DataCite-retrospective/RSC/depositions/lib/dictionaries/cif_core.dic
dictionary named 'cif_core.dic' version 2.4.2 last updated on
2011-04-26.

Automatic conversion script
Id: cif_fix_values 6909 2019-04-08 15:41:33Z antanas 
;
_cod_original_sg_symbol_H-M Pbca
_cod_database_code 1556331

loop_
_symmetry_equiv_pos_as_xyz
'x, y, z'
'-x+1/2, -y, z+1/2'
'-x, y+1/2, -z+1/2'
'x+1/2, -y+1/2, -z'
'-x, -y, -z'
'x-1/2, y, -z-1/2'
'x, -y-1/2, z-1/2'
'-x-1/2, y-1/2, z'

loop_
_atom_site_label
_atom_site_type_symbol
_atom_site_fract_x
_atom_site_fract_y
_atom_site_fract_z
_atom_site_U_iso_or_equiv
_atom_site_adp_type
_atom_site_occupancy
_atom_site_symmetry_multiplicity
_atom_site_calc_flag
_atom_site_refinement_flags
_atom_site_disorder_assembly
_atom_site_disorder_group
V1 V 0.40865(3) 0.25662(4) 0.604988(14) 0.01758(13) Uani 1 1 d . A .
Cl3 Cl 0.45466(5) 0.07494(6) 0.60741(2) 0.0284(2) Uani 1 1 d . . .
Cl4 Cl 0.35347(5) 0.43437(6) 0.60121(2) 0.02729(19) Uani 1 1 d . . .
O1 O 0.47932(13) 0.29612(16) 0.64845(6) 0.0201(5) Uani 1 1 d . . .
C11 C 0.54088(19) 0.3711(2) 0.65061(9) 0.0187(7) Uani 1 1 d . . .
C12 C 0.5862(2) 0.4036(2) 0.61584(8) 0.0179(6) Uani 1 1 d . . .
C13 C 0.6536(2) 0.4792(2) 0.61839(9) 0.0253(7) Uani 1 1 d . . .
H13 H 0.6836 0.4977 0.5950 0.030 Uiso 1 1 calc R . .
C14 C 0.6765(2) 0.5264(3) 0.65422(10) 0.0310(8) Uani 1 1 d . . .
C15 C 0.6301(2) 0.4927(3) 0.68856(10) 0.0301(8) Uani 1 1 d . . .
H15 H 0.6450 0.5236 0.7133 0.036 Uiso 1 1 calc R . .
C16 C 0.5642(2) 0.4172(2) 0.68851(9) 0.0227(7) Uani 1 1 d . . .
C141 C 0.7515(3) 0.6075(3) 0.65775(11) 0.0474(11) Uani 1 1 d . . .
C142 C 0.7205(3) 0.7091(3) 0.67929(16) 0.0699(15) Uani 1 1 d . . .
H14A H 0.6751 0.7422 0.6638 0.105 Uiso 1 1 calc R . .
H14B H 0.7677 0.7591 0.6820 0.105 Uiso 1 1 calc R . .
H14C H 0.6992 0.6903 0.7057 0.105 Uiso 1 1 calc R . .
C143 C 0.8244(3) 0.5547(4) 0.68189(14) 0.0564(12) Uani 1 1 d . . .
H14D H 0.8442 0.4911 0.6679 0.085 Uiso 1 1 calc R . .
H14E H 0.8036 0.5348 0.7082 0.085 Uiso 1 1 calc R . .
H14F H 0.8714 0.6049 0.6847 0.085 Uiso 1 1 calc R . .
C144 C 0.7890(4) 0.6365(4) 0.61607(14) 0.0808(19) Uani 1 1 d . . .
H14G H 0.8086 0.5718 0.6028 0.121 Uiso 1 1 calc R . .
H14H H 0.8367 0.6854 0.6194 0.121 Uiso 1 1 calc R . .
H14I H 0.7452 0.6705 0.5999 0.121 Uiso 1 1 calc R . .
C161 C 0.5162(2) 0.3848(3) 0.72742(9) 0.0260(7) Uani 1 1 d . . .
C162 C 0.4202(2) 0.4145(3) 0.72335(11) 0.0404(9) Uani 1 1 d . . .
H16A H 0.3902 0.3944 0.7476 0.061 Uiso 1 1 calc R . .
H16B H 0.3958 0.3766 0.7007 0.061 Uiso 1 1 calc R . .
H16C H 0.4148 0.4911 0.7191 0.061 Uiso 1 1 calc R . .
C163 C 0.5255(2) 0.2631(3) 0.73517(9) 0.0280(8) Uani 1 1 d . . .
H16D H 0.4950 0.2441 0.7595 0.042 Uiso 1 1 calc R . .
H16E H 0.5855 0.2452 0.7382 0.042 Uiso 1 1 calc R . .
H16F H 0.5017 0.2236 0.7127 0.042 Uiso 1 1 calc R . .
C164 C 0.5518(3) 0.4438(3) 0.76488(10) 0.0416(10) Uani 1 1 d . . .
H16G H 0.5200 0.4216 0.7884 0.062 Uiso 1 1 calc R . .
H16H H 0.5458 0.5206 0.7613 0.062 Uiso 1 1 calc R . .
H16I H 0.6117 0.4260 0.7683 0.062 Uiso 1 1 calc R . .
C121 C 0.57059(19) 0.3589(2) 0.57627(9) 0.0170(6) Uani 1 1 d . . .
H121 H 0.6111 0.3758 0.5565 0.020 Uiso 1 1 calc R . .
N2 N 0.50749(15) 0.29849(19) 0.56498(7) 0.0159(5) Uani 1 1 d . . .
C21 C 0.50909(19) 0.2677(2) 0.52250(9) 0.0182(7) Uani 1 1 d . . .
C22 C 0.5306(2) 0.1619(2) 0.51259(10) 0.0262(8) Uani 1 1 d . . .
H22 H 0.5421 0.1117 0.5329 0.031 Uiso 1 1 calc R . .
C23 C 0.5347(2) 0.1315(3) 0.47220(11) 0.0360(9) Uani 1 1 d . . .
H23 H 0.5491 0.0607 0.4653 0.043 Uiso 1 1 calc R . .
C24 C 0.5173(2) 0.2066(3) 0.44220(10) 0.0364(9) Uani 1 1 d . . .
H24 H 0.5204 0.1864 0.4151 0.044 Uiso 1 1 calc R . .
C25 C 0.4956(2) 0.3112(3) 0.45244(10) 0.0318(8) Uani 1 1 d . . .
H25 H 0.4842 0.3611 0.4320 0.038 Uiso 1 1 calc R . .
C26 C 0.4902(2) 0.3442(2) 0.49303(9) 0.0216(7) Uani 1 1 d . . .
C27 C 0.4636(2) 0.4588(2) 0.50261(9) 0.0226(7) Uani 1 1 d . . .
H27A H 0.4431 0.4618 0.5303 0.027 Uiso 1 1 calc R . .
H27B H 0.4160 0.4789 0.4851 0.027 Uiso 1 1 calc R . .
O5 O 0.30551(15) 0.21673(19) 0.64384(7) 0.0306(6) Uani 1 1 d . . .
C51 C 0.3112(3) 0.1424(3) 0.67742(12) 0.0509(11) Uani 0.785(17) 1 d P A 1
H51A H 0.3613 0.1579 0.6940 0.061 Uiso 0.785(17) 1 calc PR A 1
H51B H 0.3144 0.0681 0.6680 0.061 Uiso 0.785(17) 1 calc PR A 1
C52 C 0.2284(4) 0.1624(8) 0.70062(17) 0.054(3) Uani 0.785(17) 1 d P A 1
H52A H 0.2106 0.0977 0.7151 0.065 Uiso 0.785(17) 1 calc PR A 1
H52B H 0.2357 0.2210 0.7199 0.065 Uiso 0.785(17) 1 calc PR A 1
C53 C 0.1660(3) 0.1910(4) 0.66989(12) 0.0518(12) Uani 0.785(17) 1 d P A 1
H53A H 0.1190 0.2333 0.6812 0.062 Uiso 0.785(17) 1 calc PR A 1
H53B H 0.1425 0.1270 0.6569 0.062 Uiso 0.785(17) 1 calc PR A 1
C54 C 0.2174(2) 0.2559(4) 0.64119(14) 0.0618(13) Uani 1 1 d . A .
H54A H 0.1955 0.2472 0.6139 0.074 Uiso 1 1 calc R B 1
H54B H 0.2148 0.3321 0.6483 0.074 Uiso 1 1 calc R B 1
O6 O 0.32359(13) 0.21482(17) 0.55730(6) 0.0252(5) Uani 1 1 d . . .
C61 C 0.2880(3) 0.1087(3) 0.54971(15) 0.0686(16) Uani 1 1 d . A .
H61A H 0.3331 0.0544 0.5519 0.082 Uiso 1 1 calc R . .
H61B H 0.2439 0.0924 0.5697 0.082 Uiso 1 1 calc R . .
C62 C 0.2517(4) 0.1062(4) 0.51049(14) 0.087(2) Uani 1 1 d . . .
H62A H 0.1901 0.0922 0.5120 0.105 Uiso 1 1 calc R A .
H62B H 0.2784 0.0495 0.4944 0.105 Uiso 1 1 calc R . .
C63 C 0.2684(3) 0.2157(3) 0.49164(11) 0.0501(11) Uani 1 1 d . A .
H63A H 0.3182 0.2136 0.4739 0.060 Uiso 1 1 calc R . .
H63B H 0.2186 0.2406 0.4764 0.060 Uiso 1 1 calc R . .
C64 C 0.2847(2) 0.2864(3) 0.52751(10) 0.0323(8) Uani 1 1 d . A .
H64A H 0.3237 0.3450 0.5206 0.039 Uiso 1 1 calc R . .
H64B H 0.2312 0.3168 0.5377 0.039 Uiso 1 1 calc R . .
C51X C 0.3112(3) 0.1424(3) 0.67742(12) 0.0509(11) Uani 0.215(17) 1 d P A 2
H51X H 0.3515 0.0854 0.6703 0.061 Uiso 0.215(17) 1 calc PR A 2
H51Y H 0.3352 0.1809 0.7004 0.061 Uiso 0.215(17) 1 calc PR A 2
C52X C 0.2399(13) 0.098(2) 0.6885(8) 0.046(7) Uiso 0.215(17) 1 d P A 2
H52X H 0.2362 0.0918 0.7177 0.055 Uiso 0.215(17) 1 calc PR A 2
H52Y H 0.2323 0.0275 0.6763 0.055 Uiso 0.215(17) 1 calc PR A 2
C53X C 0.1660(3) 0.1910(4) 0.66989(12) 0.0518(12) Uani 0.215(17) 1 d P A 2
H53X H 0.1186 0.1548 0.6562 0.062 Uiso 0.215(17) 1 calc PR A 2
H53Y H 0.1429 0.2359 0.6914 0.062 Uiso 0.215(17) 1 calc PR A 2

loop_
_atom_site_aniso_label
_atom_site_aniso_U_11
_atom_site_aniso_U_22
_atom_site_aniso_U_33
_atom_site_aniso_U_23
_atom_site_aniso_U_13
_atom_site_aniso_U_12
V1 0.0187(3) 0.0181(3) 0.0160(2) 0.0011(2) 0.0003(2) -0.0024(2)
Cl3 0.0381(5) 0.0191(4) 0.0279(4) 0.0007(3) -0.0029(4) 0.0008(3)
Cl4 0.0297(4) 0.0236(4) 0.0286(4) 0.0018(3) 0.0031(4) 0.0065(3)
O1 0.0212(11) 0.0223(11) 0.0169(11) 0.0006(9) 0.0015(9) -0.0023(9)
C11 0.0219(17) 0.0162(15) 0.0181(15) -0.0005(12) -0.0034(13) 0.0038(13)
C12 0.0221(16) 0.0150(15) 0.0165(15) 0.0006(12) -0.0044(12) 0.0016(13)
C13 0.0295(18) 0.0239(17) 0.0225(16) 0.0062(14) -0.0056(14) -0.0078(15)
C14 0.040(2) 0.0273(18) 0.0255(18) 0.0054(15) -0.0158(16) -0.0097(16)
C15 0.049(2) 0.0221(17) 0.0195(17) -0.0002(14) -0.0141(16) -0.0056(16)
C16 0.0327(19) 0.0161(15) 0.0194(16) -0.0004(13) -0.0065(14) 0.0053(14)
C141 0.065(3) 0.040(2) 0.036(2) 0.0058(18) -0.018(2) -0.033(2)
C142 0.076(4) 0.034(2) 0.100(4) -0.002(3) -0.030(3) -0.019(2)
C143 0.048(3) 0.062(3) 0.059(3) -0.008(2) -0.017(2) -0.020(2)
C144 0.097(4) 0.092(4) 0.054(3) 0.015(3) -0.017(3) -0.074(3)
C161 0.035(2) 0.0260(17) 0.0167(16) -0.0027(14) -0.0037(14) 0.0056(15)
C162 0.049(2) 0.045(2) 0.0275(19) -0.0012(17) 0.0049(17) 0.018(2)
C163 0.0362(19) 0.0297(18) 0.0181(16) 0.0020(14) -0.0008(14) 0.0032(16)
C164 0.068(3) 0.037(2) 0.0197(18) -0.0081(16) -0.0023(18) 0.000(2)
C121 0.0174(16) 0.0165(15) 0.0172(15) 0.0042(12) 0.0005(12) 0.0009(13)
N2 0.0181(13) 0.0146(12) 0.0149(12) 0.0002(10) -0.0016(10) 0.0005(11)
C21 0.0180(16) 0.0203(16) 0.0163(15) -0.0039(12) 0.0029(12) -0.0054(13)
C22 0.0320(19) 0.0196(17) 0.0271(18) -0.0027(14) 0.0042(15) -0.0032(14)
C23 0.043(2) 0.0277(19) 0.037(2) -0.0175(16) 0.0109(17) -0.0085(17)
C24 0.047(2) 0.044(2) 0.0176(18) -0.0129(16) 0.0051(16) -0.0115(18)
C25 0.042(2) 0.037(2) 0.0172(17) 0.0001(15) -0.0008(15) -0.0066(17)
C26 0.0211(17) 0.0254(17) 0.0182(16) -0.0011(13) -0.0002(13) -0.0062(13)
C27 0.0276(18) 0.0254(17) 0.0148(15) 0.0037(13) -0.0005(13) -0.0011(14)
O5 0.0251(12) 0.0376(14) 0.0290(13) 0.0103(11) 0.0074(10) -0.0029(10)
C51 0.059(3) 0.054(3) 0.040(2) 0.027(2) 0.016(2) -0.004(2)
C52 0.049(4) 0.086(6) 0.027(3) 0.010(3) 0.015(3) -0.023(4)
C53 0.043(3) 0.072(3) 0.040(2) -0.012(2) 0.020(2) -0.021(2)
C54 0.030(2) 0.092(4) 0.063(3) 0.022(3) 0.019(2) 0.006(3)
O6 0.0240(12) 0.0247(12) 0.0269(12) 0.0067(9) -0.0054(10) -0.0083(10)
C61 0.090(4) 0.036(2) 0.080(3) 0.015(2) -0.053(3) -0.029(2)
C62 0.148(5) 0.060(3) 0.055(3) 0.011(2) -0.048(3) -0.052(3)
C63 0.057(3) 0.059(3) 0.034(2) 0.0070(19) -0.018(2) -0.025(2)
C64 0.0269(19) 0.036(2) 0.034(2) 0.0138(16) -0.0072(16) -0.0062(16)
C51X 0.059(3) 0.054(3) 0.040(2) 0.027(2) 0.016(2) -0.004(2)
C53X 0.043(3) 0.072(3) 0.040(2) -0.012(2) 0.020(2) -0.021(2)

loop_
_atom_type_symbol
_atom_type_description
_atom_type_scat_dispersion_real
_atom_type_scat_dispersion_imag
_atom_type_scat_source
C C 0.0033 0.0016 'International Tables Vol C Tables 4.2.6.8 and 6.1.1.4'
H H 0.0000 0.0000 'International Tables Vol C Tables 4.2.6.8 and 6.1.1.4'
N N 0.0061 0.0033 'International Tables Vol C Tables 4.2.6.8 and 6.1.1.4'
O O 0.0106 0.0060 'International Tables Vol C Tables 4.2.6.8 and 6.1.1.4'
V V 0.3005 0.5294 'International Tables Vol C Tables 4.2.6.8 and 6.1.1.4'
Cl Cl 0.1484 0.1585 'International Tables Vol C Tables 4.2.6.8 and 6.1.1.4'

loop_
_geom_angle_atom_site_label_1
_geom_angle_atom_site_label_2
_geom_angle_atom_site_label_3
_geom_angle
_geom_angle_site_symmetry_1
_geom_angle_site_symmetry_3
O1 V1 N2 89.56(9) . .
O1 V1 O5 92.12(9) . .
N2 V1 O5 177.87(9) . .
O1 V1 O6 177.31(9) . .
N2 V1 O6 92.60(9) . .
O5 V1 O6 85.68(9) . .
O1 V1 Cl3 92.59(7) . .
N2 V1 Cl3 92.04(7) . .
O5 V1 Cl3 89.20(7) . .
O6 V1 Cl3 88.94(6) . .
O1 V1 Cl4 90.57(7) . .
N2 V1 Cl4 90.10(7) . .
O5 V1 Cl4 88.57(7) . .
O6 V1 Cl4 87.82(6) . .
Cl3 V1 Cl4 176.20(4) . .
C11 O1 V1 129.93(18) . .
O1 C11 C12 120.9(3) . .
O1 C11 C16 120.5(3) . .
C12 C11 C16 118.6(3) . .
C13 C12 C11 120.9(3) . .
C13 C12 C121 115.8(3) . .
C11 C12 C121 123.3(3) . .
C14 C13 C12 121.9(3) . .
C14 C13 H13 119.0 . .
C12 C13 H13 119.0 . .
C13 C14 C15 116.1(3) . .
C13 C14 C141 122.6(3) . .
C15 C14 C141 121.2(3) . .
C16 C15 C14 125.2(3) . .
C16 C15 H15 117.4 . .
C14 C15 H15 117.4 . .
C15 C16 C11 117.3(3) . .
C15 C16 C161 122.1(3) . .
C11 C16 C161 120.6(3) . .
C142 C141 C143 110.0(3) . .
C142 C141 C144 110.2(4) . .
C143 C141 C144 106.8(4) . .
C142 C141 C14 109.5(4) . .
C143 C141 C14 108.7(3) . .
C144 C141 C14 111.7(3) . .
C141 C142 H14A 109.5 . .
C141 C142 H14B 109.5 . .
H14A C142 H14B 109.5 . .
C141 C142 H14C 109.5 . .
H14A C142 H14C 109.5 . .
H14B C142 H14C 109.5 . .
C141 C143 H14D 109.5 . .
C141 C143 H14E 109.5 . .
H14D C143 H14E 109.5 . .
C141 C143 H14F 109.5 . .
H14D C143 H14F 109.5 . .
H14E C143 H14F 109.5 . .
C141 C144 H14G 109.5 . .
C141 C144 H14H 109.5 . .
H14G C144 H14H 109.5 . .
C141 C144 H14I 109.5 . .
H14G C144 H14I 109.5 . .
H14H C144 H14I 109.5 . .
C163 C161 C162 109.8(3) . .
C163 C161 C16 110.5(3) . .
C162 C161 C16 109.4(3) . .
C163 C161 C164 107.2(3) . .
C162 C161 C164 107.7(3) . .
C16 C161 C164 112.1(3) . .
C161 C162 H16A 109.5 . .
C161 C162 H16B 109.5 . .
H16A C162 H16B 109.5 . .
C161 C162 H16C 109.5 . .
H16A C162 H16C 109.5 . .
H16B C162 H16C 109.5 . .
C161 C163 H16D 109.5 . .
C161 C163 H16E 109.5 . .
H16D C163 H16E 109.5 . .
C161 C163 H16F 109.5 . .
H16D C163 H16F 109.5 . .
H16E C163 H16F 109.5 . .
C161 C164 H16G 109.5 . .
C161 C164 H16H 109.5 . .
H16G C164 H16H 109.5 . .
C161 C164 H16I 109.5 . .
H16G C164 H16I 109.5 . .
H16H C164 H16I 109.5 . .
N2 C121 C12 127.9(3) . .
N2 C121 H121 116.1 . .
C12 C121 H121 116.1 . .
C121 N2 C21 114.8(2) . .
C121 N2 V1 121.2(2) . .
C21 N2 V1 123.98(18) . .
C22 C21 C26 121.7(3) . .
C22 C21 N2 118.6(3) . .
C26 C21 N2 119.7(3) . .
C21 C22 C23 119.5(3) . .
C21 C22 H22 120.2 . .
C23 C22 H22 120.2 . .
C24 C23 C22 119.9(3) . .
C24 C23 H23 120.1 . .
C22 C23 H23 120.1 . .
C25 C24 C23 120.0(3) . .
C25 C24 H24 120.0 . .
C23 C24 H24 120.0 . .
C24 C25 C26 121.4(3) . .
C24 C25 H25 119.3 . .
C26 C25 H25 119.3 . .
C21 C26 C25 117.4(3) . .
C21 C26 C27 123.3(3) . .
C25 C26 C27 119.3(3) . .
C26 C27 C27 113.6(3) . 5_666
C26 C27 H27A 108.9 . .
C27 C27 H27A 108.9 5_666 .
C26 C27 H27B 108.9 . .
C27 C27 H27B 108.9 5_666 .
H27A C27 H27B 107.7 . .
C51 O5 C54 108.4(3) . .
C51 O5 V1 124.8(2) . .
C54 O5 V1 126.7(2) . .
O5 C51 C52 103.5(4) . .
O5 C51 H51A 111.1 . .
C52 C51 H51A 111.1 . .
O5 C51 H51B 111.1 . .
C52 C51 H51B 111.1 . .
H51A C51 H51B 109.0 . .
C53 C52 C51 104.5(4) . .
C53 C52 H52A 110.8 . .
C51 C52 H52A 110.8 . .
C53 C52 H52B 110.8 . .
C51 C52 H52B 110.8 . .
H52A C52 H52B 108.9 . .
C52 C53 C54 102.9(4) . .
C52 C53 H53A 111.2 . .
C54 C53 H53A 111.2 . .
C52 C53 H53B 111.2 . .
C54 C53 H53B 111.2 . .
H53A C53 H53B 109.1 . .
O5 C54 C53 106.7(4) . .
O5 C54 H54A 110.4 . .
C53 C54 H54A 110.4 . .
O5 C54 H54B 110.4 . .
C53 C54 H54B 110.4 . .
H54A C54 H54B 108.6 . .
C61 O6 C64 106.0(3) . .
C61 O6 V1 126.0(2) . .
C64 O6 V1 127.84(19) . .
C62 C61 O6 109.3(3) . .
C62 C61 H61A 109.8 . .
O6 C61 H61A 109.8 . .
C62 C61 H61B 109.8 . .
O6 C61 H61B 109.8 . .
H61A C61 H61B 108.3 . .
C61 C62 C63 106.9(4) . .
C61 C62 H62A 110.3 . .
C63 C62 H62A 110.3 . .
C61 C62 H62B 110.3 . .
C63 C62 H62B 110.3 . .
H62A C62 H62B 108.6 . .
C64 C63 C62 103.0(3) . .
C64 C63 H63A 111.2 . .
C62 C63 H63A 111.2 . .
C64 C63 H63B 111.2 . .
C62 C63 H63B 111.2 . .
H63A C63 H63B 109.1 . .
O6 C64 C63 104.7(3) . .
O6 C64 H64A 110.8 . .
C63 C64 H64A 110.8 . .
O6 C64 H64B 110.8 . .
C63 C64 H64B 110.8 . .
H64A C64 H64B 108.9 . .
H52X C52X H52Y 109.4 . .

loop_
_geom_bond_atom_site_label_1
_geom_bond_atom_site_label_2
_geom_bond_distance
_geom_bond_site_symmetry_2
V1 O1 1.870(2) .
V1 N2 2.087(2) .
V1 O5 2.107(2) .
V1 O6 2.117(2) .
V1 Cl3 2.3546(9) .
V1 Cl4 2.3581(9) .
O1 C11 1.331(4) .
C11 C12 1.405(4) .
C11 C16 1.422(4) .
C12 C13 1.402(4) .
C12 C121 1.439(4) .
C13 C14 1.366(4) .
C13 H13 0.9300 .
C14 C15 1.406(5) .
C14 C141 1.538(5) .
C15 C16 1.382(5) .
C15 H15 0.9300 .
C16 C161 1.537(4) .
C141 C142 1.521(6) .
C141 C143 1.528(6) .
C141 C144 1.536(6) .
C142 H14A 0.9600 .
C142 H14B 0.9600 .
C142 H14C 0.9600 .
C143 H14D 0.9600 .
C143 H14E 0.9600 .
C143 H14F 0.9600 .
C144 H14G 0.9600 .
C144 H14H 0.9600 .
C144 H14I 0.9600 .
C161 C163 1.531(4) .
C161 C162 1.537(5) .
C161 C164 1.537(4) .
C162 H16A 0.9600 .
C162 H16B 0.9600 .
C162 H16C 0.9600 .
C163 H16D 0.9600 .
C163 H16E 0.9600 .
C163 H16F 0.9600 .
C164 H16G 0.9600 .
C164 H16H 0.9600 .
C164 H16I 0.9600 .
C121 N2 1.285(4) .
C121 H121 0.9300 .
N2 C21 1.454(4) .
C21 C22 1.387(4) .
C21 C26 1.387(4) .
C22 C23 1.388(5) .
C22 H22 0.9300 .
C23 C24 1.384(5) .
C23 H23 0.9300 .
C24 C25 1.377(5) .
C24 H24 0.9300 .
C25 C26 1.404(4) .
C25 H25 0.9300 .
C26 C27 1.507(4) .
C27 C27 1.528(6) 5_666
C27 H27A 0.9700 .
C27 H27B 0.9700 .
O5 C51 1.442(4) .
O5 C54 1.450(4) .
C51 C52 1.514(8) .
C51 H51A 0.9700 .
C51 H51B 0.9700 .
C52 C53 1.446(7) .
C52 H52A 0.9700 .
C52 H52B 0.9700 .
C53 C54 1.475(5) .
C53 H53A 0.9700 .
C53 H53B 0.9700 .
C54 H54A 0.9700 .
C54 H54B 0.9700 .
O6 C61 1.444(4) .
O6 C64 1.453(4) .
C61 C62 1.412(6) .
C61 H61A 0.9700 .
C61 H61B 0.9700 .
C62 C63 1.511(6) .
C62 H62A 0.9700 .
C62 H62B 0.9700 .
C63 C64 1.493(5) .
C63 H63A 0.9700 .
C63 H63B 0.9700 .
C64 H64A 0.9700 .
C64 H64B 0.9700 .
C52X H52X 0.9700 .
C52X H52Y 0.9700 .

loop_
_geom_torsion_atom_site_label_1
_geom_torsion_atom_site_label_2
_geom_torsion_atom_site_label_3
_geom_torsion_atom_site_label_4
_geom_torsion
_geom_torsion_site_symmetry_4
N2 V1 O1 C11 30.8(2) .
O5 V1 O1 C11 -147.9(2) .
O6 V1 O1 C11 -112.8(18) .
Cl3 V1 O1 C11 122.8(2) .
Cl4 V1 O1 C11 -59.3(2) .
V1 O1 C11 C12 -26.3(4) .
V1 O1 C11 C16 155.9(2) .
O1 C11 C12 C13 -177.2(3) .
C16 C11 C12 C13 0.6(4) .
O1 C11 C12 C121 -0.5(4) .
C16 C11 C12 C121 177.3(3) .
C11 C12 C13 C14 -1.8(5) .
C121 C12 C13 C14 -178.7(3) .
C12 C13 C14 C15 1.6(5) .
C12 C13 C14 C141 178.6(3) .
C13 C14 C15 C16 -0.4(5) .
C141 C14 C15 C16 -177.3(3) .
C14 C15 C16 C11 -0.8(5) .
C14 C15 C16 C161 -179.8(3) .
O1 C11 C16 C15 178.4(3) .
C12 C11 C16 C15 0.6(4) .
O1 C11 C16 C161 -2.5(4) .
C12 C11 C16 C161 179.7(3) .
C13 C14 C141 C142 128.6(4) .
C15 C14 C141 C142 -54.6(5) .
C13 C14 C141 C143 -111.2(4) .
C15 C14 C141 C143 65.5(5) .
C13 C14 C141 C144 6.3(6) .
C15 C14 C141 C144 -177.0(4) .
C15 C16 C161 C163 -120.8(3) .
C11 C16 C161 C163 60.2(4) .
C15 C16 C161 C162 118.2(3) .
C11 C16 C161 C162 -60.8(4) .
C15 C16 C161 C164 -1.2(4) .
C11 C16 C161 C164 179.8(3) .
C13 C12 C121 N2 -171.4(3) .
C11 C12 C121 N2 11.7(5) .
C12 C121 N2 C21 179.0(3) .
C12 C121 N2 V1 2.0(4) .
O1 V1 N2 C121 -17.6(2) .
O5 V1 N2 C121 124(3) .
O6 V1 N2 C121 160.8(2) .
Cl3 V1 N2 C121 -110.2(2) .
Cl4 V1 N2 C121 73.0(2) .
O1 V1 N2 C21 165.6(2) .
O5 V1 N2 C21 -52(3) .
O6 V1 N2 C21 -16.0(2) .
Cl3 V1 N2 C21 73.1(2) .
Cl4 V1 N2 C21 -103.8(2) .
C121 N2 C21 C22 107.0(3) .
V1 N2 C21 C22 -76.1(3) .
C121 N2 C21 C26 -72.3(4) .
V1 N2 C21 C26 104.6(3) .
C26 C21 C22 C23 1.0(5) .
N2 C21 C22 C23 -178.3(3) .
C21 C22 C23 C24 0.0(5) .
C22 C23 C24 C25 -0.3(6) .
C23 C24 C25 C26 -0.1(6) .
C22 C21 C26 C25 -1.4(5) .
N2 C21 C26 C25 177.9(3) .
C22 C21 C26 C27 177.8(3) .
N2 C21 C26 C27 -2.9(4) .
C24 C25 C26 C21 1.0(5) .
C24 C25 C26 C27 -178.2(3) .
C21 C26 C27 C27 101.9(4) 5_666
C25 C26 C27 C27 -78.9(4) 5_666
O1 V1 O5 C51 -54.1(3) .
N2 V1 O5 C51 164(3) .
O6 V1 O5 C51 127.5(3) .
Cl3 V1 O5 C51 38.5(3) .
Cl4 V1 O5 C51 -144.6(3) .
O1 V1 O5 C54 127.5(3) .
N2 V1 O5 C54 -14(3) .
O6 V1 O5 C54 -50.9(3) .
Cl3 V1 O5 C54 -139.9(3) .
Cl4 V1 O5 C54 37.0(3) .
C54 O5 C51 C52 -14.1(5) .
V1 O5 C51 C52 167.2(4) .
O5 C51 C52 C53 32.4(7) .
C51 C52 C53 C54 -37.3(7) .
C51 O5 C54 C53 -8.7(5) .
V1 O5 C54 C53 169.9(2) .
C52 C53 C54 O5 28.9(6) .
O1 V1 O6 C61 -99.4(19) .
N2 V1 O6 C61 117.1(3) .
O5 V1 O6 C61 -64.1(3) .
Cl3 V1 O6 C61 25.1(3) .
Cl4 V1 O6 C61 -152.9(3) .
O1 V1 O6 C64 76.1(19) .
N2 V1 O6 C64 -67.4(3) .
O5 V1 O6 C64 111.4(3) .
Cl3 V1 O6 C64 -159.4(2) .
Cl4 V1 O6 C64 22.6(2) .
C64 O6 C61 C62 17.7(6) .
V1 O6 C61 C62 -166.0(4) .
O6 C61 C62 C63 2.2(7) .
C61 C62 C63 C64 -20.4(6) .
C61 O6 C64 C63 -30.3(4) .
V1 O6 C64 C63 153.4(2) .
C62 C63 C64 O6 30.8(4) .
